data_8105770
loop_
_publ_author_name
'Shi, Xiao-Ming'
'Li, Shu-Jing'
'Xiao, Li-Na'
'Cai, Bin'
'Peng, Peng'

_publ_section_title
;
 The crystal structure of
 (E)-4-(1-(2-aminophenylimino)ethyl)benzene-1,3-diol, C14H14N2O2
;
_journal_issue 3
_journal_name_full 'Zeitschrift f\"ur Kristallographie - New Crystal Structures'
_journal_page_first 531
_journal_page_last 532
_journal_paper_doi 10.1515/ncrs-2018-0540
_journal_volume 234
_journal_year 2019
_chemical_formula_moiety 'C14 H14 N2 O2'
_chemical_formula_sum 'C14 H14 N2 O2'
_chemical_formula_weight 242.27
_space_group_crystal_system monoclinic
_space_group_IT_number 14
_space_group_name_Hall '-P 2ybc'
_space_group_name_H-M_alt 'P 1 21/c 1'
_atom_sites_solution_hydrogens mixed
_atom_sites_solution_primary direct
_cell_angle_alpha 90
_cell_angle_beta 92.852(2)
_cell_angle_gamma 90
_cell_formula_units_Z 4
_cell_length_a 8.5030(9)
_cell_length_b 7.6199(8)
_cell_length_c 18.738(2)
_cell_measurement_reflns_used 3105
_cell_measurement_temperature 296(2)
_cell_measurement_theta_max 28.36
_cell_measurement_theta_min 2.68
_cell_volume 1212.6(2)
_computing_cell_refinement 'SAINT v7.34A (Bruker, 200?)'
_computing_data_reduction 'SAINT v7.34A (Bruker, 200?)'
_computing_molecular_graphics 'Olex2 (Dolomanov et al., 2009)'
_computing_publication_material 'Olex2 (Dolomanov et al., 2009)'
_computing_structure_refinement 'ShelXL (Sheldrick, 2015)'
_computing_structure_solution 'ShelXS (Sheldrick, 2008)'
_diffrn_ambient_temperature 296.15
_diffrn_measured_fraction_theta_full 0.999
_diffrn_measured_fraction_theta_max 0.976
_diffrn_measurement_device_type 'Bruker APEX-II CCD'
_diffrn_measurement_method '\f and \w scans'
_diffrn_radiation_monochromator graphite
_diffrn_radiation_type MoK\a
_diffrn_radiation_wavelength 0.71073
_diffrn_reflns_av_R_equivalents 0.0203
_diffrn_reflns_av_unetI/netI 0.0250
_diffrn_reflns_Laue_measured_fraction_full 0.999
_diffrn_reflns_Laue_measured_fraction_max 0.976
_diffrn_reflns_limit_h_max 11
_diffrn_reflns_limit_h_min -10
_diffrn_reflns_limit_k_max 8
_diffrn_reflns_limit_k_min -10
_diffrn_reflns_limit_l_max 24
_diffrn_reflns_limit_l_min -25
_diffrn_reflns_number 7366
_diffrn_reflns_point_group_measured_fraction_full 0.999
_diffrn_reflns_point_group_measured_fraction_max 0.976
_diffrn_reflns_theta_full 25.242
_diffrn_reflns_theta_max 28.401
_diffrn_reflns_theta_min 2.176
_diffrn_standards_number 0
_exptl_absorpt_coefficient_mu 0.090
_exptl_absorpt_correction_T_max 1.000
_exptl_absorpt_correction_T_min 0.793041
_exptl_absorpt_correction_type multi-scan
_exptl_absorpt_process_details
;
SADABS-2004/1 (Bruker,2004) was used for absorption 
correction. R(int) was 0.0314 before and 0.0192 after 
correction. The Ratio of minimum to maximum transmission 
is 0.7930. The \l/2 correction factor is 0.0015.
;
_exptl_crystal_colour colourless
_exptl_crystal_colour_primary colourless
_exptl_crystal_density_diffrn 1.327
_exptl_crystal_density_meas .
_exptl_crystal_density_method 'not measured'
_exptl_crystal_description needle
_exptl_crystal_F_000 512
_exptl_crystal_size_max 0.25
_exptl_crystal_size_mid 0.15
_exptl_crystal_size_min 0.09
_refine_diff_density_max 0.247
_refine_diff_density_min -0.186
_refine_diff_density_rms 0.038
_refine_ls_extinction_coef .
_refine_ls_extinction_method none
_refine_ls_goodness_of_fit_ref 1.045
_refine_ls_hydrogen_treatment mixed
_refine_ls_matrix_type full
_refine_ls_number_parameters 180
_refine_ls_number_reflns 2970
_refine_ls_number_restraints 1
_refine_ls_restrained_S_all 1.046
_refine_ls_R_factor_all 0.0516
_refine_ls_R_factor_gt 0.0413
_refine_ls_shift/su_max 0.001
_refine_ls_shift/su_mean 0.000
_refine_ls_structure_factor_coef Fsqd
_refine_ls_weighting_details 'w=1/[\s^2^(Fo^2^)+(0.0656P)^2^+0.1978P] where P=(Fo^2^+2Fc^2^)/3'
_refine_ls_weighting_scheme calc
_refine_ls_wR_factor_gt 0.1156
_refine_ls_wR_factor_ref 0.1247
_reflns_Friedel_coverage 0.000
_reflns_Friedel_fraction_full .
_reflns_Friedel_fraction_max .
_reflns_number_gt 2383
_reflns_number_total 2970
_reflns_threshold_expression 'I > 2\s(I)'
_cod_data_source_file suppl_ncrs-2018-0540_suppl.cif
_cod_data_source_block 1
_cod_database_code 8105770
_shelx_space_group_comment
;
The symmetry employed for this shelxl refinement is uniquely defined
by the following loop, which should always be used as a source of
symmetry information in preference to the above space-group names.
They are only intended as comments.
;
_shelx_estimated_absorpt_t_max 0.992
_shelx_estimated_absorpt_t_min 0.978
_olex2_refinement_description
;
1. Fixed Uiso
 At 1.2 times of:
  All C(H) groups
 At 1.5 times of:
  All C(H,H,H) groups
2. Restrained distances
 O1-H1
 0.85 with sigma of 0.02
3.a Aromatic/amide H refined with riding coordinates:
 C3(H3), C2(H2A), C5(H5), C13(H13), C10(H10), C12(H12), C11(H11)
3.b Idealised Me refined as rotating group:
 C8(H8A,H8B,H8C)
;
_olex2_submission_special_instructions 'No special instructions were received'

loop_
_space_group_symop_operation_xyz
'x, y, z'
'-x, y+1/2, -z+1/2'
'-x, -y, -z'
'x, -y-1/2, z-1/2'

loop_
_atom_site_label
_atom_site_type_symbol
_atom_site_fract_x
_atom_site_fract_y
_atom_site_fract_z
_atom_site_U_iso_or_equiv
_atom_site_adp_type
_atom_site_occupancy
_atom_site_site_symmetry_order
_atom_site_calc_flag
_atom_site_refinement_flags_posn
_atom_site_refinement_flags_adp
_atom_site_refinement_flags_occupancy
_atom_site_disorder_assembly
_atom_site_disorder_group
C1 C 0.79910(13) 0.59584(15) 1.01473(6) 0.0321(3) Uani 1 1 d . . . . .
C2 C 0.78761(14) 0.41577(16) 1.02945(7) 0.0376(3) Uani 1 1 d . . . . .
H2A H 0.726955 0.345826 0.998106 0.045 Uiso 1 1 calc R . . . .
C3 C 0.86199(15) 0.33831(16) 1.08811(7) 0.0378(3) Uani 1 1 d . . . . .
H3 H 0.850464 0.218784 1.096437 0.045 Uiso 1 1 calc R . . . .
C4 C 0.95506(14) 0.44140(16) 1.13504(6) 0.0330(3) Uani 1 1 d . . . . .
C5 C 0.96987(16) 0.61883(16) 1.12255(6) 0.0381(3) Uani 1 1 d . . . . .
H5 H 1.031008 0.687104 1.154339 0.046 Uiso 1 1 calc R . . . .
C6 C 0.89486(15) 0.69709(15) 1.06320(6) 0.0343(3) Uani 1 1 d . . . . .
C7 C 0.71626(14) 0.67686(17) 0.95268(6) 0.0350(3) Uani 1 1 d . . . . .
C8 C 0.61505(18) 0.5646(2) 0.90285(8) 0.0498(4) Uani 1 1 d . . . . .
H8A H 0.561906 0.637629 0.867541 0.075 Uiso 1 1 calc GR . . . .
H8B H 0.538701 0.503428 0.929552 0.075 Uiso 1 1 calc GR . . . .
H8C H 0.679970 0.481192 0.879654 0.075 Uiso 1 1 calc GR . . . .
C9 C 0.65313(15) 0.94195(17) 0.88857(7) 0.0393(3) Uani 1 1 d . . . . .
C10 C 0.49525(18) 0.9836(2) 0.89420(8) 0.0551(4) Uani 1 1 d . . . . .
H10 H 0.440789 0.939143 0.932044 0.066 Uiso 1 1 calc R . . . .
C11 C 0.41809(19) 1.0906(3) 0.84411(9) 0.0629(5) Uani 1 1 d . . . . .
H11 H 0.312110 1.117032 0.848096 0.075 Uiso 1 1 calc R . . . .
C12 C 0.4989(2) 1.1578(2) 0.78830(8) 0.0564(4) Uani 1 1 d . . . . .
H12 H 0.447421 1.230340 0.754739 0.068 Uiso 1 1 calc R . . . .
C13 C 0.65591(18) 1.11777(18) 0.78209(7) 0.0451(3) Uani 1 1 d . . . . .
H13 H 0.709297 1.163115 0.744081 0.054 Uiso 1 1 calc R . . . .
C14 C 0.73539(15) 1.01044(15) 0.83198(6) 0.0350(3) Uani 1 1 d . . . . .
N1 N 0.73652(13) 0.84319(14) 0.94306(5) 0.0388(3) Uani 1 1 d . . . . .
N2 N 0.89646(13) 0.96567(13) 0.82561(6) 0.0364(2) Uani 1 1 d . . . . .
H2B H 0.9385(19) 1.024(2) 0.7886(9) 0.052(4) Uiso 1 1 d . . . . .
H2C H 0.9538(19) 0.995(2) 0.8664(9) 0.052(4) Uiso 1 1 d . . . . .
O1 O 0.91717(13) 0.87011(12) 1.05285(5) 0.0483(3) Uani 1 1 d D . . . .
H1 H 0.858(2) 0.894(3) 1.0125(10) 0.093(7) Uiso 1 1 d D . . . .
O2 O 1.03401(12) 0.37421(12) 1.19388(4) 0.0433(2) Uani 1 1 d . . . . .
H2 H 1.053(2) 0.257(3) 1.1903(11) 0.078(6) Uiso 1 1 d . . . . .

loop_
_atom_site_aniso_label
_atom_site_aniso_U_11
_atom_site_aniso_U_22
_atom_site_aniso_U_33
_atom_site_aniso_U_23
_atom_site_aniso_U_13
_atom_site_aniso_U_12
O2 0.0668(6) 0.0318(5) 0.0305(4) 0.0013(3) -0.0046(4) 0.0109(4)
O1 0.0753(7) 0.0284(5) 0.0393(5) 0.0052(4) -0.0180(5) -0.0062(4)
C1 0.0345(6) 0.0341(6) 0.0279(5) 0.0013(4) 0.0043(4) -0.0009(4)
C3 0.0435(6) 0.0280(6) 0.0421(7) 0.0039(5) 0.0030(5) -0.0013(5)
C6 0.0468(7) 0.0273(5) 0.0289(5) 0.0012(4) 0.0030(5) 0.0005(5)
C2 0.0398(6) 0.0342(6) 0.0386(6) -0.0010(5) -0.0008(5) -0.0048(5)
C5 0.0540(7) 0.0305(6) 0.0292(6) -0.0023(4) -0.0051(5) 0.0009(5)
C4 0.0419(6) 0.0310(6) 0.0266(5) 0.0017(4) 0.0059(4) 0.0064(5)
N1 0.0455(6) 0.0412(6) 0.0293(5) 0.0067(4) -0.0021(4) -0.0019(4)
N2 0.0480(6) 0.0301(5) 0.0308(5) 0.0031(4) -0.0013(4) 0.0002(4)
C7 0.0360(6) 0.0410(6) 0.0282(5) 0.0012(5) 0.0036(4) -0.0015(5)
C8 0.0545(8) 0.0506(8) 0.0431(7) -0.0010(6) -0.0112(6) -0.0046(6)
C9 0.0467(7) 0.0398(7) 0.0307(6) 0.0021(5) -0.0050(5) 0.0018(5)
C14 0.0481(7) 0.0273(5) 0.0291(5) -0.0016(4) -0.0043(5) 0.0016(5)
C13 0.0648(9) 0.0384(7) 0.0316(6) 0.0040(5) -0.0026(6) 0.0071(6)
C10 0.0505(8) 0.0706(10) 0.0442(8) 0.0081(7) 0.0035(6) 0.0065(7)
C12 0.0690(10) 0.0571(9) 0.0414(7) 0.0027(7) -0.0121(7) 0.0226(7)
C11 0.0532(9) 0.0825(12) 0.0523(9) 0.0016(8) -0.0039(7) 0.0219(8)

loop_
_atom_type_symbol
_atom_type_description
_atom_type_scat_dispersion_real
_atom_type_scat_dispersion_imag
_atom_type_scat_source
C C 0.0033 0.0016 'International Tables Vol C Tables 4.2.6.8 and 6.1.1.4'
H H 0.0000 0.0000 'International Tables Vol C Tables 4.2.6.8 and 6.1.1.4'
N N 0.0061 0.0033 'International Tables Vol C Tables 4.2.6.8 and 6.1.1.4'
O O 0.0106 0.0060 'International Tables Vol C Tables 4.2.6.8 and 6.1.1.4'

loop_
_geom_angle_atom_site_label_1
_geom_angle_atom_site_label_2
_geom_angle_atom_site_label_3
_geom_angle
_geom_angle_site_symmetry_1
_geom_angle_site_symmetry_3
C4 O2 H2 113.0(13) . .
C6 O1 H1 103.9(15) . .
C6 C1 C7 121.14(11) . .
C2 C1 C6 116.70(11) . .
C2 C1 C7 122.16(11) . .
C2 C3 H3 120.5 . .
C2 C3 C4 119.10(11) . .
C4 C3 H3 120.5 . .
O1 C6 C1 121.39(10) . .
O1 C6 C5 118.23(11) . .
C5 C6 C1 120.38(11) . .
C1 C2 H2A 118.5 . .
C3 C2 C1 122.91(11) . .
C3 C2 H2A 118.5 . .
C6 C5 H5 119.5 . .
C4 C5 C6 120.98(11) . .
C4 C5 H5 119.5 . .
O2 C4 C3 122.67(11) . .
O2 C4 C5 117.41(11) . .
C5 C4 C3 119.92(11) . .
C7 N1 C9 123.47(11) . .
C14 N2 H2B 111.2(10) . .
C14 N2 H2C 110.3(10) . .
H2B N2 H2C 107.8(14) . .
C1 C7 C8 119.36(11) . .
N1 C7 C1 117.49(11) . .
N1 C7 C8 123.14(11) . .
C7 C8 H8A 109.5 . .
C7 C8 H8B 109.5 . .
C7 C8 H8C 109.5 . .
H8A C8 H8B 109.5 . .
H8A C8 H8C 109.5 . .
H8B C8 H8C 109.5 . .
C14 C9 N1 119.28(11) . .
C10 C9 N1 120.90(12) . .
C10 C9 C14 119.58(12) . .
C9 C14 N2 119.58(10) . .
C13 C14 N2 121.47(11) . .
C13 C14 C9 118.93(12) . .
C14 C13 H13 119.6 . .
C12 C13 C14 120.85(13) . .
C12 C13 H13 119.6 . .
C9 C10 H10 119.6 . .
C11 C10 C9 120.71(14) . .
C11 C10 H10 119.6 . .
C13 C12 H12 119.9 . .
C11 C12 C13 120.17(13) . .
C11 C12 H12 119.9 . .
C10 C11 H11 120.1 . .
C12 C11 C10 119.75(15) . .
C12 C11 H11 120.1 . .

loop_
_geom_bond_atom_site_label_1
_geom_bond_atom_site_label_2
_geom_bond_distance
_geom_bond_site_symmetry_2
O2 C4 1.3619(14) .
O2 H2 0.91(2) .
O1 C6 1.3474(14) .
O1 H1 0.905(15) .
C1 C6 1.4176(17) .
C1 C2 1.4039(17) .
C1 C7 1.4655(16) .
C3 H3 0.9300 .
C3 C2 1.3738(17) .
C3 C4 1.3954(17) .
C6 C5 1.3887(16) .
C2 H2A 0.9300 .
C5 H5 0.9300 .
C5 C4 1.3790(17) .
N1 C7 1.2929(16) .
N1 C9 1.4281(15) .
N2 C14 1.4223(17) .
N2 H2B 0.914(18) .
N2 H2C 0.914(17) .
C7 C8 1.5047(18) .
C8 H8A 0.9600 .
C8 H8B 0.9600 .
C8 H8C 0.9600 .
C9 C14 1.3999(18) .
C9 C10 1.389(2) .
C14 C13 1.3916(17) .
C13 H13 0.9300 .
C13 C12 1.380(2) .
C10 H10 0.9300 .
C10 C11 1.384(2) .
C12 H12 0.9300 .
C12 C11 1.378(2) .
C11 H11 0.9300 .
